data_7034073
loop_
_publ_author_name
'Spinney, Heather A.'
'Clough, Christopher R.'
'Cummins, Christopher C.'

_publ_section_title
;
 The titanium tris-anilide cation [Ti(N[(t)Bu]Ar)3](+) stabilized as its
 perfluoro-tetra-phenylborate salt: structural characterization and
 synthesis in connection with redox activity of 4,4'-bipyridine dititanium
 complexes.
;
_journal_issue 15
_journal_name_full 'Dalton transactions (Cambridge, England : 2003)'
_journal_page_first 6784
_journal_page_last 6796
_journal_paper_doi 10.1039/c5dt00105f
_journal_volume 44
_journal_year 2015
_chemical_formula_sum 'C40 H63 N3 O Ti'
_chemical_formula_weight 649.83
_chemical_name_common (Ar[t-Bu]N)3Ti(O-n-Bu)
_chemical_name_systematic
;
?
;
_space_group_IT_number 205
_symmetry_cell_setting cubic
_symmetry_space_group_name_Hall '-P 2ac 2ab 3'
_symmetry_space_group_name_H-M 'P a -3'
_atom_sites_solution_hydrogens geom
_atom_sites_solution_primary direct
_atom_sites_solution_secondary difmap
_audit_creation_method SHELXL-97
_audit_update_record
;
2012-07-24 deposited with the CCDC.
2015-02-16 downloaded from the CCDC.
;
_cell_angle_alpha 90.00
_cell_angle_beta 90.00
_cell_angle_gamma 90.00
_cell_formula_units_Z 8
_cell_length_a 19.7299(9)
_cell_length_b 19.7299(9)
_cell_length_c 19.7299(9)
_cell_measurement_reflns_used 9081
_cell_measurement_temperature 100(2)
_cell_measurement_theta_max 26.99
_cell_measurement_theta_min 2.31
_cell_volume 7680.2(6)
_computing_cell_refinement 'Bruker SAINT'
_computing_data_collection 'Bruker APEX2'
_computing_data_reduction 'Bruker SAINT'
_computing_molecular_graphics 'Bruker SHELXTL'
_computing_publication_material 'Bruker SHELXTL'
_computing_structure_refinement 'SHELXL-97 (Sheldrick, 2008)'
_computing_structure_solution 'SHELXS-97 (Sheldrick, 2008)'
_diffrn_ambient_temperature 100(2)
_diffrn_measured_fraction_theta_full 1.000
_diffrn_measured_fraction_theta_max 1.000
_diffrn_measurement_device_type 'Bruker APEX-II CCD'
_diffrn_measurement_method '\f and \w scans'
_diffrn_radiation_monochromator graphite
_diffrn_radiation_source 'fine-focus sealed tube'
_diffrn_radiation_type MoK\a
_diffrn_radiation_wavelength 0.71073
_diffrn_reflns_av_R_equivalents 0.0635
_diffrn_reflns_av_sigmaI/netI 0.0126
_diffrn_reflns_limit_h_max 26
_diffrn_reflns_limit_h_min -26
_diffrn_reflns_limit_k_max 26
_diffrn_reflns_limit_k_min -26
_diffrn_reflns_limit_l_max 26
_diffrn_reflns_limit_l_min -26
_diffrn_reflns_number 166583
_diffrn_reflns_theta_full 28.26
_diffrn_reflns_theta_max 28.26
_diffrn_reflns_theta_min 1.79
_exptl_absorpt_coefficient_mu 0.255
_exptl_absorpt_correction_T_max 0.9483
_exptl_absorpt_correction_T_min 0.9274
_exptl_absorpt_correction_type empirical
_exptl_absorpt_process_details SADABS
_exptl_crystal_colour yellow
_exptl_crystal_density_diffrn 1.124
_exptl_crystal_density_method 'not measured'
_exptl_crystal_description block
_exptl_crystal_F_000 2832
_exptl_crystal_size_max 0.30
_exptl_crystal_size_mid 0.30
_exptl_crystal_size_min 0.21
_refine_diff_density_max 0.954
_refine_diff_density_min -0.463
_refine_diff_density_rms 0.058
_refine_ls_extinction_method none
_refine_ls_goodness_of_fit_ref 1.076
_refine_ls_hydrogen_treatment riding
_refine_ls_matrix_type full
_refine_ls_number_parameters 199
_refine_ls_number_reflns 3187
_refine_ls_number_restraints 124
_refine_ls_restrained_S_all 1.057
_refine_ls_R_factor_all 0.0714
_refine_ls_R_factor_gt 0.0532
_refine_ls_shift/su_max 0.031
_refine_ls_shift/su_mean 0.002
_refine_ls_structure_factor_coef Fsqd
_refine_ls_weighting_details 'calc w=1/[\s^2^(Fo^2^)+(0.0696P)^2^+7.5453P] where P=(Fo^2^+2Fc^2^)/3'
_refine_ls_weighting_scheme calc
_refine_ls_wR_factor_gt 0.1402
_refine_ls_wR_factor_ref 0.1626
_reflns_number_gt 2533
_reflns_number_total 3187
_reflns_threshold_expression >2sigma(I)
_cod_data_source_file c5dt00105f2.cif
_cod_data_source_block 10172
_cod_depositor_comments
;
The following automatic conversions were performed:

'_symmetry_cell_setting' value 'Cubic' changed to 'cubic' according
to
/usr/data/users/saulius/crontab/automatic-downloads/rss-feeds/RSC/lib/dictionaries/cif_core.dic
dictionary named 'cif_core.dic' version 2.4.2 from 2011-04-26.

'_exptl_absorpt_correction_type' value 'Empirical' changed to
'empirical' according to
/usr/data/users/saulius/crontab/automatic-downloads/rss-feeds/RSC/lib/dictionaries/cif_core.dic
dictionary named 'cif_core.dic' version 2.4.2 from 2011-04-26.

Automatic conversion script
Id: cif_fix_values 3008 2015-01-20 13:52:24Z robertas 

 Adding full bibliography for 7034069--7034073.cif.
;
_cod_original_sg_symbol_H-M Pa-3
_cod_database_code 7034073

loop_
_symmetry_equiv_pos_as_xyz
'x, y, z'
'-x+1/2, -y, z+1/2'
'-x, y+1/2, -z+1/2'
'x+1/2, -y+1/2, -z'
'z, x, y'
'z+1/2, -x+1/2, -y'
'-z+1/2, -x, y+1/2'
'-z, x+1/2, -y+1/2'
'y, z, x'
'-y, z+1/2, -x+1/2'
'y+1/2, -z+1/2, -x'
'-y+1/2, -z, x+1/2'
'-x, -y, -z'
'x-1/2, y, -z-1/2'
'x, -y-1/2, z-1/2'
'-x-1/2, y-1/2, z'
'-z, -x, -y'
'-z-1/2, x-1/2, y'
'z-1/2, x, -y-1/2'
'z, -x-1/2, y-1/2'
'-y, -z, -x'
'y, -z-1/2, x-1/2'
'-y-1/2, z-1/2, x'
'y-1/2, z, -x-1/2'

loop_
_atom_site_label
_atom_site_type_symbol
_atom_site_fract_x
_atom_site_fract_y
_atom_site_fract_z
_atom_site_U_iso_or_equiv
_atom_site_adp_type
_atom_site_occupancy
_atom_site_symmetry_multiplicity
_atom_site_calc_flag
_atom_site_refinement_flags
_atom_site_disorder_assembly
_atom_site_disorder_group
Ti1 Ti 1.287130(15) 0.287130(15) 0.287130(15) 0.02786(18) Uani 0.33 1 d PD A .
O1 O 1.23503(7) 0.23503(7) 0.23503(7) 0.0525(8) Uani 1 3 d SDU . .
C1 C 1.2100(8) 0.1887(18) 0.1842(13) 0.038(4) Uani 0.218(10) 1 d PDU A -1
H1A H 1.2431 0.1517 0.1772 0.046 Uiso 0.218(10) 1 calc PR A -1
H1B H 1.2041 0.2129 0.1406 0.046 Uiso 0.218(10) 1 calc PR A -1
C2 C 1.1440(4) 0.1599(6) 0.2065(5) 0.031(3) Uani 0.218(10) 1 d PDU A -1
H2A H 1.1222 0.1927 0.2376 0.037 Uiso 0.218(10) 1 calc PR A -1
H2B H 1.1531 0.1181 0.2327 0.037 Uiso 0.218(10) 1 calc PR A -1
C3 C 1.0939(6) 0.1428(9) 0.1507(8) 0.038(3) Uani 0.218(10) 1 d PDU A -1
H3A H 1.0549 0.1187 0.1713 0.046 Uiso 0.218(10) 1 calc PR A -1
H3B H 1.0765 0.1857 0.1313 0.046 Uiso 0.218(10) 1 calc PR A -1
C4 C 1.1213(14) 0.100(3) 0.094(2) 0.057(7) Uani 0.218(10) 1 d PDU A -1
H4A H 1.0842 0.0874 0.0638 0.085 Uiso 0.218(10) 1 calc PR A -1
H4B H 1.1422 0.0593 0.1130 0.085 Uiso 0.218(10) 1 calc PR A -1
H4C H 1.1553 0.1262 0.0690 0.085 Uiso 0.218(10) 1 calc PR A -1
C1A C 1.180(2) 0.2119(10) 0.193(3) 0.049(7) Uani 0.116(10) 1 d PDU A -2
H1A1 H 1.1847 0.2301 0.1462 0.059 Uiso 0.116(10) 1 calc PR A -2
H1A2 H 1.1359 0.2275 0.2114 0.059 Uiso 0.116(10) 1 calc PR A -2
C2A C 1.1822(14) 0.1365(9) 0.1915(14) 0.053(6) Uani 0.116(10) 1 d PDU A -2
H2A1 H 1.1554 0.1194 0.2303 0.064 Uiso 0.116(10) 1 calc PR A -2
H2A2 H 1.2298 0.1222 0.1987 0.064 Uiso 0.116(10) 1 calc PR A -2
C3A C 1.156(2) 0.1021(16) 0.1278(19) 0.059(10) Uani 0.116(10) 1 d PDU A -2
H3A1 H 1.1912 0.1071 0.0920 0.071 Uiso 0.116(10) 1 calc PR A -2
H3A2 H 1.1515 0.0530 0.1372 0.071 Uiso 0.116(10) 1 calc PR A -2
C4A C 1.090(4) 0.128(4) 0.101(5) 0.076(16) Uani 0.116(10) 1 d PDU A -2
H4A1 H 1.0754 0.0994 0.0634 0.114 Uiso 0.116(10) 1 calc PR A -2
H4A2 H 1.0963 0.1748 0.0850 0.114 Uiso 0.116(10) 1 calc PR A -2
H4A3 H 1.0563 0.1272 0.1372 0.114 Uiso 0.116(10) 1 calc PR A -2
N1 N 1.38036(8) 0.25623(8) 0.28320(8) 0.0295(3) Uani 1 1 d . . .
C11 C 1.42050(9) 0.26044(9) 0.34380(10) 0.0283(4) Uani 1 1 d . A .
C12 C 1.42043(10) 0.20843(10) 0.39221(11) 0.0339(4) Uani 1 1 d . . .
H12 H 1.3946 0.1687 0.3840 0.041 Uiso 1 1 calc R A .
C13 C 1.45734(11) 0.21371(10) 0.45201(11) 0.0374(5) Uani 1 1 d . A .
C14 C 1.49563(10) 0.27208(11) 0.46337(11) 0.0355(4) Uani 1 1 d . . .
H14 H 1.5205 0.2764 0.5044 0.043 Uiso 1 1 calc R A .
C15 C 1.49819(9) 0.32423(10) 0.41580(10) 0.0304(4) Uani 1 1 d . A .
C16 C 1.45999(9) 0.31800(9) 0.35640(9) 0.0279(4) Uani 1 1 d . . .
H16 H 1.4609 0.3536 0.3240 0.033 Uiso 1 1 calc R A .
C17 C 1.41474(12) 0.22209(12) 0.22445(12) 0.0449(5) Uani 1 1 d . A .
C131 C 1.45585(14) 0.15731(13) 0.50428(14) 0.0530(6) Uani 1 1 d . . .
H13A H 1.4122 0.1579 0.5280 0.080 Uiso 1 1 calc R A .
H13B H 1.4926 0.1641 0.5370 0.080 Uiso 1 1 calc R . .
H13C H 1.4618 0.1135 0.4816 0.080 Uiso 1 1 calc R . .
C151 C 1.54190(11) 0.38567(11) 0.42790(11) 0.0374(5) Uani 1 1 d . . .
H15A H 1.5300 0.4061 0.4716 0.056 Uiso 1 1 calc R A .
H15B H 1.5345 0.4187 0.3915 0.056 Uiso 1 1 calc R . .
H15C H 1.5897 0.3721 0.4285 0.056 Uiso 1 1 calc R . .
C171 C 1.4154(2) 0.14580(14) 0.23565(15) 0.0821(12) Uani 1 1 d . . .
H17A H 1.4406 0.1354 0.2771 0.123 Uiso 1 1 calc R A .
H17B H 1.4372 0.1236 0.1970 0.123 Uiso 1 1 calc R . .
H17C H 1.3687 0.1293 0.2400 0.123 Uiso 1 1 calc R . .
C172 C 1.48564(15) 0.2535(2) 0.21275(16) 0.0807(11) Uani 1 1 d . . .
H17D H 1.4811 0.3025 0.2056 0.121 Uiso 1 1 calc R A .
H17E H 1.5065 0.2329 0.1727 0.121 Uiso 1 1 calc R . .
H17F H 1.5142 0.2452 0.2525 0.121 Uiso 1 1 calc R . .
C173 C 1.37514(16) 0.23569(13) 0.15927(12) 0.0529(6) Uani 1 1 d . . .
H17G H 1.3739 0.2846 0.1505 0.079 Uiso 1 1 calc R A .
H17H H 1.3288 0.2186 0.1642 0.079 Uiso 1 1 calc R . .
H17I H 1.3973 0.2126 0.1213 0.079 Uiso 1 1 calc R . .

loop_
_atom_site_aniso_label
_atom_site_aniso_U_11
_atom_site_aniso_U_22
_atom_site_aniso_U_33
_atom_site_aniso_U_23
_atom_site_aniso_U_13
_atom_site_aniso_U_12
Ti1 0.02786(18) 0.02786(18) 0.02786(18) -0.00487(11) -0.00487(11) -0.00487(11)
O1 0.0525(8) 0.0525(8) 0.0525(8) -0.0160(7) -0.0160(7) -0.0160(7)
C1 0.030(6) 0.053(10) 0.031(9) -0.021(6) 0.016(6) -0.014(7)
C2 0.025(5) 0.042(6) 0.025(4) -0.006(4) 0.010(3) -0.007(4)
C3 0.027(5) 0.050(7) 0.036(6) -0.002(5) 0.001(4) -0.003(4)
C4 0.032(8) 0.093(19) 0.045(12) -0.032(10) 0.002(9) -0.020(13)
C1A 0.055(14) 0.060(9) 0.033(13) -0.022(11) 0.004(10) -0.042(11)
C2A 0.037(12) 0.063(9) 0.061(12) -0.027(10) 0.002(10) -0.023(10)
C3A 0.066(15) 0.044(16) 0.068(17) -0.026(13) -0.014(15) -0.010(12)
C4A 0.05(2) 0.10(4) 0.08(3) -0.03(3) -0.012(18) -0.02(2)
N1 0.0332(8) 0.0269(7) 0.0284(8) -0.0069(6) -0.0017(6) -0.0006(6)
C11 0.0264(8) 0.0271(8) 0.0314(9) -0.0048(7) -0.0003(7) 0.0015(7)
C12 0.0333(10) 0.0275(9) 0.0408(10) -0.0008(8) -0.0023(8) -0.0018(7)
C13 0.0376(10) 0.0344(10) 0.0403(11) 0.0051(8) -0.0045(8) 0.0000(8)
C14 0.0308(9) 0.0401(10) 0.0358(10) 0.0022(8) -0.0079(8) 0.0007(8)
C15 0.0245(8) 0.0324(9) 0.0343(9) -0.0033(7) -0.0005(7) 0.0005(7)
C16 0.0264(8) 0.0278(8) 0.0295(9) -0.0020(7) 0.0010(7) 0.0017(7)
C17 0.0441(12) 0.0499(13) 0.0406(11) -0.0210(10) 0.0006(9) 0.0049(10)
C131 0.0612(15) 0.0441(13) 0.0538(14) 0.0155(11) -0.0120(12) -0.0040(11)
C151 0.0339(10) 0.0414(11) 0.0368(10) -0.0030(8) -0.0050(8) -0.0106(8)
C171 0.148(3) 0.0496(15) 0.0489(15) -0.0217(12) -0.0228(18) 0.0523(19)
C172 0.0493(15) 0.129(3) 0.0634(19) -0.047(2) 0.0159(14) -0.0008(18)
C173 0.0825(18) 0.0422(12) 0.0340(11) -0.0107(9) 0.0039(11) 0.0016(12)

loop_
_atom_type_symbol
_atom_type_description
_atom_type_scat_dispersion_real
_atom_type_scat_dispersion_imag
_atom_type_scat_source
C C 0.0033 0.0016 'International Tables Vol C Tables 4.2.6.8 and 6.1.1.4'
H H 0.0000 0.0000 'International Tables Vol C Tables 4.2.6.8 and 6.1.1.4'
N N 0.0061 0.0033 'International Tables Vol C Tables 4.2.6.8 and 6.1.1.4'
O O 0.0106 0.0060 'International Tables Vol C Tables 4.2.6.8 and 6.1.1.4'
Ti Ti 0.2776 0.4457 'International Tables Vol C Tables 4.2.6.8 and 6.1.1.4'

loop_
_geom_angle_atom_site_label_1
_geom_angle_atom_site_label_2
_geom_angle_atom_site_label_3
_geom_angle
_geom_angle_site_symmetry_1
_geom_angle_site_symmetry_3
O1 Ti1 N1 110.06(5) . 5_645
O1 Ti1 N1 110.06(5) . 9_654
N1 Ti1 N1 108.88(5) 5_645 9_654
O1 Ti1 N1 110.06(5) . .
N1 Ti1 N1 108.88(5) 5_645 .
N1 Ti1 N1 108.88(5) 9_654 .
C1 O1 C1 26.7(8) 9_654 5_645
C1 O1 C1 26.7(8) 9_654 .
C1 O1 C1 26.7(8) 5_645 .
C1 O1 C1A 31(2) 9_654 9_654
C1 O1 C1A 27(2) 5_645 9_654
C1 O1 C1A 5(3) . 9_654
C1 O1 C1A 5(3) 9_654 5_645
C1 O1 C1A 31(2) 5_645 5_645
C1 O1 C1A 27(2) . 5_645
C1A O1 C1A 31.3(16) 9_654 5_645
C1 O1 C1A 27(2) 9_654 .
C1 O1 C1A 5(3) 5_645 .
C1 O1 C1A 31(2) . .
C1A O1 C1A 31.3(16) 9_654 .
C1A O1 C1A 31.3(16) 5_645 .
C1 O1 Ti1 164.6(5) 9_654 .
C1 O1 Ti1 164.6(5) 5_645 .
C1 O1 Ti1 164.6(5) . .
C1A O1 Ti1 161.9(9) 9_654 .
C1A O1 Ti1 161.9(9) 5_645 .
C1A O1 Ti1 161.9(9) . .
O1 C1 C2 109.7(7) . .
C1 C2 C3 116.2(11) . .
C4 C3 C2 115.5(15) . .
O1 C1A C2A 107.5(11) . .
C1A C2A C3A 116.8(15) . .
C4A C3A C2A 115.5(18) . .
C11 N1 C17 114.78(16) . .
C11 N1 Ti1 118.13(12) . .
C17 N1 Ti1 126.87(13) . .
C16 C11 C12 118.27(17) . .
C16 C11 N1 120.11(17) . .
C12 C11 N1 121.61(17) . .
C13 C12 C11 121.51(18) . .
C12 C13 C14 118.80(19) . .
C12 C13 C131 120.77(19) . .
C14 C13 C131 120.4(2) . .
C15 C14 C13 121.38(19) . .
C14 C15 C16 118.68(17) . .
C14 C15 C151 120.53(18) . .
C16 C15 C151 120.79(18) . .
C15 C16 C11 121.34(17) . .
N1 C17 C171 109.6(2) . .
N1 C17 C173 109.85(19) . .
C171 C17 C173 107.5(2) . .
N1 C17 C172 110.08(18) . .
C171 C17 C172 114.3(3) . .
C173 C17 C172 105.4(2) . .

loop_
_geom_bond_atom_site_label_1
_geom_bond_atom_site_label_2
_geom_bond_distance
_geom_bond_site_symmetry_2
Ti1 O1 1.780(3) .
Ti1 N1 1.9393(16) 5_645
Ti1 N1 1.9393(16) 9_654
Ti1 N1 1.9394(17) .
O1 C1 1.444(7) 9_654
O1 C1 1.444(7) 5_645
O1 C1 1.444(7) .
O1 C1A 1.447(9) 9_654
O1 C1A 1.447(9) 5_645
O1 C1A 1.447(9) .
C1 C2 1.488(11) .
C2 C3 1.516(11) .
C3 C4 1.496(10) .
C1A C2A 1.489(12) .
C2A C3A 1.515(12) .
C3A C4A 1.497(11) .
N1 C11 1.437(2) .
N1 C17 1.502(3) .
C11 C16 1.399(3) .
C11 C12 1.402(3) .
C12 C13 1.390(3) .
C13 C14 1.395(3) .
C13 C131 1.518(3) .
C14 C15 1.394(3) .
C15 C16 1.399(3) .
C15 C151 1.507(3) .
C17 C171 1.521(4) .
C17 C173 1.528(3) .
C17 C172 1.548(4) .
